data_2018230
loop_
_publ_author_name
'Czapik, Agnieszka'
'Gdaniec, Maria'

_publ_section_title
;
 5:1 and 2:1 cocrystals of 2,3,4,5,6-pentafluorophenol with phenazine
;
_journal_coeditor_code SU3067
_journal_issue 9
_journal_name_full 'Acta Crystallographica Section C'
_journal_page_first o341
_journal_page_last o345
_journal_paper_doi 10.1107/S0108270111027843
_journal_volume 67
_journal_year 2011
_chemical_formula_iupac '5C6 H F5 O , C12 H8 N2'
_chemical_formula_moiety '5(C6 H F5 O), C12 H8 N2'
_chemical_formula_sum 'C42 H13 F25 N2 O5'
_chemical_formula_weight 1100.54
_chemical_name_systematic
;
2,3,4,5,6-pentafluorophenol--phenazine (5/1)
;
_space_group_IT_number 14
_symmetry_cell_setting monoclinic
_symmetry_space_group_name_Hall '-P 2yn'
_symmetry_space_group_name_H-M 'P 1 21/n 1'
_atom_sites_solution_hydrogens geom
_atom_sites_solution_primary direct
_atom_sites_solution_secondary difmap
_cell_angle_alpha 90.00
_cell_angle_beta 97.315(4)
_cell_angle_gamma 90.00
_cell_formula_units_Z 2
_cell_length_a 16.1015(7)
_cell_length_b 4.5223(2)
_cell_length_c 27.4753(12)
_cell_measurement_reflns_used 1638
_cell_measurement_temperature 130(2)
_cell_measurement_theta_max 56.62
_cell_measurement_theta_min 3.38
_cell_volume 1984.35(15)
_computing_cell_refinement 'CrysAlis PRO (Oxford Diffraction, 2009)'
_computing_data_collection 'CrysAlis PRO (Oxford Diffraction, 2009)'
_computing_data_reduction 'CrysAlis PRO (Oxford Diffraction, 2009)'
_computing_molecular_graphics
;
ORTEP-3 for Windows (Farrugia, 1997) and Mercury (Macrae <i>et al.</i>,
2008)
;
_computing_publication_material 'SHELXL97 (Sheldrick, 2008)'
_computing_structure_refinement 'SHELXL97 (Sheldrick, 2008)'
_computing_structure_solution 'SHELXS97 (Sheldrick, 2008)'
_diffrn_ambient_temperature 130(2)
_diffrn_measured_fraction_theta_full 0.998
_diffrn_measured_fraction_theta_max 0.980
_diffrn_measurement_device_type 'Oxford SuperNova'
_diffrn_measurement_method \w
_diffrn_radiation_monochromator mirror
_diffrn_radiation_source 'Nova Cu X-ray Source'
_diffrn_radiation_type CuK\a
_diffrn_radiation_wavelength 1.5418
_diffrn_reflns_av_R_equivalents 0.0346
_diffrn_reflns_av_sigmaI/netI 0.0245
_diffrn_reflns_limit_h_max 19
_diffrn_reflns_limit_h_min -20
_diffrn_reflns_limit_k_max 4
_diffrn_reflns_limit_k_min -5
_diffrn_reflns_limit_l_max 34
_diffrn_reflns_limit_l_min -33
_diffrn_reflns_number 13006
_diffrn_reflns_theta_full 70.00
_diffrn_reflns_theta_max 76.63
_diffrn_reflns_theta_min 3.24
_diffrn_standards_decay_% 0
_diffrn_standards_number 0
_exptl_absorpt_coefficient_mu 1.824
_exptl_absorpt_correction_T_max 1.000
_exptl_absorpt_correction_T_min 0.671
_exptl_absorpt_correction_type multi-scan
_exptl_absorpt_process_details '(CrysAlis PRO; Oxford Diffraction, 2009)'
_exptl_crystal_colour yellow
_exptl_crystal_density_diffrn 1.842
_exptl_crystal_density_method 'not measured'
_exptl_crystal_description prism
_exptl_crystal_F_000 1088
_exptl_crystal_size_max 0.2
_exptl_crystal_size_mid 0.05
_exptl_crystal_size_min 0.03
_refine_diff_density_max 0.273
_refine_diff_density_min -0.262
_refine_ls_extinction_method none
_refine_ls_goodness_of_fit_ref 1.076
_refine_ls_hydrogen_treatment mixed
_refine_ls_matrix_type full
_refine_ls_number_parameters 342
_refine_ls_number_reflns 4098
_refine_ls_number_restraints 0
_refine_ls_restrained_S_all 1.076
_refine_ls_R_factor_all 0.0483
_refine_ls_R_factor_gt 0.0405
_refine_ls_shift/su_max 0.000
_refine_ls_shift/su_mean 0.000
_refine_ls_structure_factor_coef Fsqd
_refine_ls_weighting_details 'calc w = 1/[\s^2^(Fo^2^)+(0.0645P)^2^+0.5930P] where P=(Fo^2^+2Fc^2^)/3'
_refine_ls_weighting_scheme calc
_refine_ls_wR_factor_gt 0.1096
_refine_ls_wR_factor_ref 0.1147
_reflns_number_gt 3460
_reflns_number_total 4098
_reflns_threshold_expression I>2\s(I)
_cod_data_source_file su3067.cif
_cod_data_source_block I
_cod_original_sg_symbol_H-M 'P 21/n'
_cod_database_code 2018230
_cod_database_fobs_code 2018230

loop_
_symmetry_equiv_pos_as_xyz
'x, y, z'
'-x+1/2, y+1/2, -z+1/2'
'-x, -y, -z'
'x-1/2, -y-1/2, z-1/2'

loop_
_atom_site_type_symbol
_atom_site_label
_atom_site_fract_x
_atom_site_fract_y
_atom_site_fract_z
_atom_site_U_iso_or_equiv
_atom_site_adp_type
_atom_site_calc_flag
_atom_site_refinement_flags
_atom_site_occupancy
_atom_site_symmetry_multiplicity
N N1 0.46750(9) 0.0873(3) 0.04301(5) 0.0265(3) Uani d . 1 1
C C2 0.53374(10) -0.0948(4) 0.04505(6) 0.0263(3) Uani d . 1 1
C C3 0.57197(12) -0.2024(4) 0.09113(6) 0.0345(4) Uani d . 1 1
H H3 0.5506 -0.1460 0.1204 0.041 Uiso calc R 1 1
C C4 0.63905(12) -0.3859(5) 0.09324(7) 0.0402(5) Uani d . 1 1
H H4 0.6643 -0.4569 0.1242 0.048 Uiso calc R 1 1
C C5 0.43300(10) 0.1837(4) -0.00133(6) 0.0260(3) Uani d . 1 1
C C6 0.36263(11) 0.3749(4) -0.00517(7) 0.0338(4) Uani d . 1 1
H H6 0.3398 0.4343 0.0235 0.041 Uiso calc R 1 1
C C7 0.32796(12) 0.4731(5) -0.04998(7) 0.0397(4) Uani d . 1 1
H H7 0.2810 0.6018 -0.0523 0.048 Uiso calc R 1 1
O O1A 0.41726(8) 0.2525(3) 0.12785(4) 0.0326(3) Uani d . 1 1
H H1A 0.4259(19) 0.186(7) 0.0983(12) 0.086(10) Uiso d . 1 1
F F2A 0.31296(7) -0.1673(3) 0.07556(4) 0.0383(3) Uani d . 1 1
F F3A 0.16114(7) -0.2883(2) 0.10186(4) 0.0363(3) Uani d . 1 1
F F4A 0.10460(7) 0.0113(2) 0.17736(4) 0.0372(3) Uani d . 1 1
F F5A 0.20255(6) 0.4366(2) 0.22530(3) 0.0328(2) Uani d . 1 1
F F6A 0.35776(6) 0.5436(2) 0.20135(3) 0.0310(2) Uani d . 1 1
C C1A 0.33918(10) 0.1912(4) 0.13791(6) 0.0251(3) Uani d . 1 1
C C2A 0.28644(11) -0.0171(4) 0.11310(6) 0.0270(4) Uani d . 1 1
C C3A 0.20859(11) -0.0785(4) 0.12605(6) 0.0276(4) Uani d . 1 1
C C4A 0.18002(10) 0.0710(4) 0.16426(6) 0.0269(3) Uani d . 1 1
C C5A 0.23054(11) 0.2843(4) 0.18903(6) 0.0255(3) Uani d . 1 1
C C6A 0.30897(10) 0.3388(4) 0.17637(5) 0.0243(3) Uani d . 1 1
O O1B 0.55409(9) 0.4472(4) 0.18868(5) 0.0427(4) Uani d . 1 1
H H1B 0.5079(19) 0.374(7) 0.1768(11) 0.076(9) Uiso d . 1 1
F F2B 0.46806(7) 0.0542(3) 0.24287(4) 0.0418(3) Uani d . 1 1
F F3B 0.51478(8) -0.0064(3) 0.34095(4) 0.0488(3) Uani d . 1 1
F F4B 0.64597(10) 0.3099(3) 0.38614(4) 0.0608(4) Uani d . 1 1
F F5B 0.73003(8) 0.6878(3) 0.33262(5) 0.0586(4) Uani d . 1 1
F F6B 0.68262(7) 0.7523(3) 0.23533(5) 0.0472(3) Uani d . 1 1
C C1B 0.57390(11) 0.4058(4) 0.23734(6) 0.0301(4) Uani d . 1 1
C C2B 0.53249(11) 0.2137(4) 0.26516(6) 0.0303(4) Uani d . 1 1
C C3B 0.55610(12) 0.1797(4) 0.31484(7) 0.0334(4) Uani d . 1 1
C C4B 0.62270(13) 0.3403(5) 0.33746(7) 0.0381(4) Uani d . 1 1
C C5B 0.66516(12) 0.5306(4) 0.31077(7) 0.0377(4) Uani d . 1 1
C C6B 0.64082(11) 0.5635(4) 0.26092(7) 0.0328(4) Uani d . 1 1
F F1C 0.47372(8) 0.5849(3) 0.42814(4) 0.0514(3) Uani d . 1 1
F F2C 0.63056(8) 0.8047(3) 0.45430(5) 0.0492(3) Uani d P 0.50 1
O O2C' 0.63056(8) 0.8047(3) 0.45430(5) 0.0492(3) Uani d P 0.50 1
H H1C 0.6131 0.6577 0.4366 0.059 Uiso d PR 0.50 1
F F3C 0.65595(7) 1.2258(3) 0.52524(4) 0.0489(3) Uani d . 1 1
C C1C 0.48623(12) 0.7905(4) 0.46366(6) 0.0368(4) Uani d . 1 1
C C2C 0.56587(12) 0.9018(5) 0.47641(7) 0.0381(4) Uani d . 1 1
C C3C 0.57900(12) 1.1134(5) 0.51284(7) 0.0364(4) Uani d . 1 1

loop_
_atom_site_aniso_label
_atom_site_aniso_U_11
_atom_site_aniso_U_22
_atom_site_aniso_U_33
_atom_site_aniso_U_12
_atom_site_aniso_U_13
_atom_site_aniso_U_23
N1 0.0285(7) 0.0316(7) 0.0203(6) 0.0017(6) 0.0065(5) -0.0015(6)
C2 0.0286(8) 0.0298(8) 0.0210(7) -0.0004(7) 0.0053(6) -0.0011(6)
C3 0.0366(9) 0.0458(11) 0.0217(8) 0.0042(8) 0.0063(7) 0.0028(8)
C4 0.0389(10) 0.0532(12) 0.0283(9) 0.0108(9) 0.0031(8) 0.0088(9)
C5 0.0285(8) 0.0293(8) 0.0208(7) -0.0008(7) 0.0054(6) -0.0008(6)
C6 0.0338(9) 0.0387(10) 0.0307(9) 0.0068(8) 0.0107(7) -0.0006(8)
C7 0.0339(9) 0.0476(12) 0.0380(10) 0.0127(9) 0.0068(8) 0.0054(9)
O1A 0.0302(6) 0.0483(8) 0.0204(6) -0.0017(6) 0.0072(5) -0.0072(5)
F2A 0.0457(6) 0.0421(6) 0.0280(5) 0.0015(5) 0.0079(4) -0.0155(5)
F3A 0.0405(6) 0.0303(5) 0.0356(5) -0.0048(5) -0.0057(4) -0.0058(4)
F4A 0.0307(5) 0.0434(6) 0.0389(6) -0.0039(5) 0.0095(4) 0.0029(5)
F5A 0.0389(6) 0.0368(6) 0.0248(5) 0.0026(5) 0.0125(4) -0.0057(4)
F6A 0.0368(5) 0.0339(6) 0.0222(5) -0.0058(4) 0.0034(4) -0.0079(4)
C1A 0.0293(8) 0.0287(8) 0.0173(7) 0.0021(7) 0.0028(6) 0.0020(6)
C2A 0.0362(9) 0.0277(8) 0.0169(7) 0.0059(7) 0.0025(6) -0.0039(6)
C3A 0.0338(9) 0.0239(8) 0.0233(8) -0.0003(7) -0.0032(6) -0.0008(6)
C4A 0.0282(8) 0.0281(8) 0.0247(8) 0.0013(7) 0.0042(6) 0.0060(7)
C5A 0.0341(8) 0.0255(8) 0.0175(7) 0.0050(7) 0.0058(6) 0.0015(6)
C6A 0.0313(8) 0.0248(8) 0.0162(7) -0.0002(7) 0.0002(6) -0.0002(6)
O1B 0.0375(7) 0.0640(10) 0.0263(6) -0.0116(7) 0.0023(5) 0.0065(6)
F2B 0.0355(6) 0.0452(7) 0.0440(6) -0.0116(5) 0.0019(5) 0.0006(5)
F3B 0.0589(8) 0.0465(7) 0.0436(7) 0.0014(6) 0.0169(6) 0.0170(5)
F4B 0.0814(10) 0.0699(9) 0.0277(6) 0.0060(8) -0.0068(6) -0.0002(6)
F5B 0.0544(8) 0.0534(8) 0.0613(8) -0.0111(6) -0.0182(6) -0.0138(7)
F6B 0.0375(6) 0.0473(7) 0.0573(7) -0.0118(5) 0.0077(5) 0.0095(6)
C1B 0.0271(8) 0.0350(9) 0.0284(8) 0.0004(7) 0.0050(7) 0.0011(7)
C2B 0.0282(8) 0.0309(9) 0.0320(9) -0.0005(7) 0.0040(7) -0.0008(7)
C3B 0.0396(10) 0.0293(9) 0.0331(9) 0.0057(8) 0.0111(8) 0.0054(7)
C4B 0.0488(11) 0.0389(10) 0.0250(8) 0.0095(9) -0.0020(8) -0.0017(8)
C5B 0.0350(9) 0.0335(10) 0.0417(10) 0.0012(8) -0.0062(8) -0.0079(8)
C6B 0.0296(8) 0.0304(9) 0.0386(9) -0.0009(7) 0.0059(7) 0.0015(8)
F1C 0.0619(8) 0.0515(7) 0.0385(6) -0.0129(6) -0.0022(6) -0.0084(6)
F2C 0.0435(7) 0.0571(9) 0.0483(8) -0.0037(6) 0.0113(6) -0.0021(7)
O2C' 0.0435(7) 0.0571(9) 0.0483(8) -0.0037(6) 0.0113(6) -0.0021(7)
F3C 0.0392(6) 0.0590(8) 0.0453(7) -0.0174(6) -0.0065(5) 0.0062(6)
C1C 0.0448(11) 0.0369(10) 0.0266(9) -0.0068(8) -0.0039(8) 0.0042(7)
C2C 0.0387(10) 0.0438(11) 0.0307(9) -0.0027(9) 0.0003(8) 0.0081(8)
C3C 0.0351(9) 0.0404(10) 0.0309(9) -0.0103(8) -0.0068(7) 0.0098(8)

loop_
_atom_type_symbol
_atom_type_description
_atom_type_scat_dispersion_real
_atom_type_scat_dispersion_imag
_atom_type_scat_source
C C 0.0181 0.0091 'International Tables Vol C Tables 4.2.6.8 and 6.1.1.4'
H H 0.0000 0.0000 'International Tables Vol C Tables 4.2.6.8 and 6.1.1.4'
O O 0.0492 0.0322 'International Tables Vol C Tables 4.2.6.8 and 6.1.1.4'
N N 0.0311 0.0180 'International Tables Vol C Tables 4.2.6.8 and 6.1.1.4'
F F 0.0727 0.0534 'International Tables Vol C Tables 4.2.6.8 and 6.1.1.4'

loop_
_geom_angle_atom_site_label_1
_geom_angle_atom_site_label_2
_geom_angle_atom_site_label_3
_geom_angle_site_symmetry_1
_geom_angle_site_symmetry_3
_geom_angle
C2 N1 C5 . . 118.06(14)
N1 C2 C3 . . 119.90(15)
N1 C2 C5 . 3_655 121.09(15)
C3 C2 C5 . 3_655 119.01(16)
C4 C3 C2 . . 119.95(16)
C4 C3 H3 . . 120.0
C2 C3 H3 . . 120.0
C3 C4 C7 . 3_655 121.01(17)
C3 C4 H4 . . 119.5
C7 C4 H4 3_655 . 119.5
N1 C5 C6 . . 119.90(15)
N1 C5 C2 . 3_655 120.85(15)
C6 C5 C2 . 3_655 119.25(15)
C7 C6 C5 . . 119.88(16)
C7 C6 H6 . . 120.1
C5 C6 H6 . . 120.1
C6 C7 C4 . 3_655 120.90(18)
C6 C7 H7 . . 119.5
C4 C7 H7 3_655 . 119.5
C1A O1A H1A . . 112(2)
O1A C1A C2A . . 124.50(15)
O1A C1A C6A . . 118.85(15)
C2A C1A C6A . . 116.63(15)
F2A C2A C3A . . 118.96(15)
F2A C2A C1A . . 118.94(15)
C3A C2A C1A . . 122.10(15)
F3A C3A C2A . . 119.72(15)
F3A C3A C4A . . 120.08(16)
C2A C3A C4A . . 120.19(15)
F4A C4A C3A . . 120.63(16)
F4A C4A C5A . . 120.35(15)
C3A C4A C5A . . 119.02(16)
F5A C5A C6A . . 120.30(15)
F5A C5A C4A . . 119.56(15)
C6A C5A C4A . . 120.14(15)
F6A C6A C5A . . 119.34(14)
F6A C6A C1A . . 118.75(14)
C5A C6A C1A . . 121.90(15)
C1B O1B H1B . . 115(2)
O1B C1B C6B . . 117.72(16)
O1B C1B C2B . . 124.44(16)
C6B C1B C2B . . 117.83(16)
F2B C2B C3B . . 119.40(16)
F2B C2B C1B . . 118.88(15)
C3B C2B C1B . . 121.71(17)
F3B C3B C4B . . 120.16(17)
F3B C3B C2B . . 120.55(17)
C4B C3B C2B . . 119.30(17)
F4B C4B C5B . . 120.04(19)
F4B C4B C3B . . 119.73(19)
C5B C4B C3B . . 120.24(17)
F5B C5B C4B . . 120.49(18)
F5B C5B C6B . . 119.51(19)
C4B C5B C6B . . 120.00(17)
F6B C6B C1B . . 119.75(17)
F6B C6B C5B . . 119.33(17)
C1B C6B C5B . . 120.92(17)
C2C F2C H1C . . 107.1
F1C C1C C3C . 3_676 120.52(18)
F1C C1C C2C . . 119.01(19)
C3C C1C C2C 3_676 . 120.47(19)
F2C C2C C1C . . 120.94(19)
F2C C2C C3C . . 119.85(18)
C1C C2C C3C . . 119.21(19)
F3C C3C C1C . 3_676 119.84(18)
F3C C3C C2C . . 119.84(19)
C1C C3C C2C 3_676 . 120.32(18)

loop_
_geom_bond_atom_site_label_1
_geom_bond_atom_site_label_2
_geom_bond_site_symmetry_2
_geom_bond_distance
N1 C2 . 1.343(2)
N1 C5 . 1.345(2)
C2 C3 . 1.421(2)
C2 C5 3_655 1.433(2)
C3 C4 . 1.357(3)
C3 H3 . 0.9500
C4 C7 3_655 1.418(3)
C4 H4 . 0.9500
C5 C6 . 1.419(2)
C5 C2 3_655 1.433(2)
C6 C7 . 1.360(3)
C6 H6 . 0.9500
C7 C4 3_655 1.418(3)
C7 H7 . 0.9500
O1A C1A . 1.350(2)
O1A H1A . 0.89(3)
F2A C2A . 1.3491(18)
F3A C3A . 1.3404(19)
F4A C4A . 1.3374(19)
F5A C5A . 1.3360(18)
F6A C6A . 1.3450(18)
C1A C2A . 1.388(2)
C1A C6A . 1.389(2)
C2A C3A . 1.374(2)
C3A C4A . 1.376(2)
C4A C5A . 1.384(2)
C5A C6A . 1.374(2)
O1B C1B . 1.348(2)
O1B H1B . 0.84(3)
F2B C2B . 1.345(2)
F3B C3B . 1.337(2)
F4B C4B . 1.349(2)
F5B C5B . 1.341(2)
F6B C6B . 1.340(2)
C1B C6B . 1.383(3)
C1B C2B . 1.383(2)
C2B C3B . 1.378(3)
C3B C4B . 1.376(3)
C4B C5B . 1.369(3)
C5B C6B . 1.384(3)
F1C C1C . 1.344(2)
F2C C2C . 1.345(2)
F2C H1C . 0.8501
F3C C3C . 1.343(2)
C1C C3C 3_676 1.372(3)
C1C C2C . 1.381(3)
C2C C3C . 1.381(3)
C3C C1C 3_676 1.372(3)

loop_
_geom_hbond_atom_site_label_D
_geom_hbond_atom_site_label_H
_geom_hbond_atom_site_label_A
_geom_hbond_site_symmetry_A
_geom_hbond_distance_DH
_geom_hbond_distance_HA
_geom_hbond_distance_DA
_geom_hbond_angle_DHA
O1A H1A N1 . 0.89(3) 1.79(3) 2.6693(18) 167(3)
O1B H1B O1A . 0.84(3) 1.93(3) 2.7358(19) 159(3)
O2C' H1C F4B . 0.85 2.21 2.948(2) 146
C6 H6 F2A 1_565 0.95 2.37 3.209(2) 147
C7 H7 F2C/O2C 4_575 0.95 2.49 3.350(2) 151
C4 H4 F5B 2_635 0.95 2.52 3.349(2) 145
C4 H4 O1B 1_545 0.95 2.70 3.199(2) 114
C3 H3 O1B 1_545 0.95 2.62 3.158(2) 116
